data_9004853
loop_
_publ_author_name
'Locock, A. J.'
'Burns, P. C.'
'Duke, M. J. M.'
'Flynn, T. M.'

_publ_section_title
;
 Monovalent cations in structures of the meta-autunite group
 Sample: KUAs
;
_journal_name_full 'The Canadian Mineralogist'
_journal_page_first 973
_journal_page_last 996
_journal_paper_doi 10.2113/gscanmin.42.4.973
_journal_volume 42
_journal_year 2004
_chemical_formula_structural K[(UO2)(AsO4)](H2O)3
_chemical_formula_sum 'As K0.908 O9.092 U'
_space_group_IT_number 130
_symmetry_space_group_name_Hall '-P 4a 2ac'
_symmetry_space_group_name_H-M 'P 4/n c c :2'
_cell_angle_alpha 90
_cell_angle_beta 90
_cell_angle_gamma 90
_cell_length_a 7.1669
_cell_length_b 7.1669
_cell_length_c 17.867
_cell_formula_units_Z 4
_cell_volume 917.729
_database_code_amcsd 0005946
_exptl_crystal_density_diffrn 3.575
_cod_original_sg_symbol_H-M 'P 4/n c c'
_cod_original_formula_sum 'U As O9.092 K.908'
_cod_database_code 9004853
_amcsd_formula_title K[(UO2)(AsO4)](H2O)3

loop_
_space_group_symop_operation_xyz
x,y,z
1/2-y,1/2-x,1/2+z
1/2+y,1/2+x,1/2-z
1/2+y,-x,-z
1/2-y,x,z
x,1/2-y,1/2+z
-x,1/2+y,1/2-z
1/2+x,1/2+y,-z
1/2-x,1/2-y,z
y,x,1/2+z
-y,-x,1/2-z
-y,1/2+x,-z
y,1/2-x,z
1/2-x,y,1/2+z
1/2+x,-y,1/2-z
-x,-y,-z

loop_
_atom_site_label
_atom_site_fract_x
_atom_site_fract_y
_atom_site_fract_z
_atom_site_occupancy
_atom_site_U_iso_or_equiv
U 0.25000 0.25000 0.05290 1.00000 0.01400
As 0.75000 0.25000 0.00000 1.00000 0.01600
O1 0.25000 0.25000 0.15170 1.00000 0.02700
O2 0.25000 0.25000 0.95360 1.00000 0.03000
O3 0.71430 0.06710 0.44330 1.00000 0.02000
O4 0.16240 0.99090 0.31350 0.77300 0.06100
K4 0.16240 0.99090 0.31350 0.22700 0.06100

loop_
_cod_related_entry_id
_cod_related_entry_database
_cod_related_entry_code
1 AMCSD 0005946
